data_7710914
loop_
_publ_author_name
'Kumar, Rakesh'
'Awasthi, Ayushi'
'Gupta, Sikha'
'Eerlapally, Raju'
'Draksharapu, Apparao'

_publ_section_title
;
 Spectroscopic characterization of a Ru(III)-OCl intermediate: A
 structural mimic for haloperoxidase enzyme
;
_journal_name_full 'Dalton Transactions'
_journal_paper_doi 10.1039/D2DT01947G
_journal_year 2022
_chemical_formula_moiety 'C29 H32 N6 Ru, 2(F6 P)'
_chemical_formula_sum 'C29 H32 F12 N6 P2 Ru'
_chemical_formula_weight 855.61
_space_group_crystal_system orthorhombic
_space_group_IT_number 61
_space_group_name_Hall '-P 2ac 2ab'
_space_group_name_H-M_alt 'P b c a'
_atom_sites_solution_hydrogens geom
_audit_creation_date 2022-07-21
_audit_creation_method
;
Olex2 1.2
(compiled 2018.05.29 svn.r3508 for OlexSys, GUI svn.r5506)
;
_audit_update_record
;
2022-07-21 deposited with the CCDC.	2022-07-26 downloaded from the CCDC.
;
_cell_angle_alpha 90
_cell_angle_beta 90
_cell_angle_gamma 90
_cell_formula_units_Z 8
_cell_length_a 17.8918(13)
_cell_length_b 18.6494(14)
_cell_length_c 19.6329(15)
_cell_measurement_reflns_used 9837
_cell_measurement_temperature 100(2)
_cell_measurement_theta_max 28.27
_cell_measurement_theta_min 2.18
_cell_volume 6550.9(8)
_computing_cell_refinement 'SAINT V8.38A (?, 2016)'
_computing_data_reduction 'SAINT V8.38A (?, 2016)'
_computing_molecular_graphics 'Olex2 (Dolomanov et al., 2009)'
_computing_publication_material 'Olex2 (Dolomanov et al., 2009)'
_computing_structure_refinement 'ShelXL (Sheldrick, 2015)'
_computing_structure_solution 'ShelXT (Sheldrick, 2015)'
_diffrn_ambient_temperature 100.0
_diffrn_measured_fraction_theta_full 0.998
_diffrn_measured_fraction_theta_max 0.998
_diffrn_measurement_device_type 'Bruker APEX-II CCD'
_diffrn_measurement_method '\f and \w scans'
_diffrn_radiation_type MoK\a
_diffrn_radiation_wavelength 0.71073
_diffrn_reflns_av_R_equivalents 0.0649
_diffrn_reflns_av_unetI/netI 0.0285
_diffrn_reflns_Laue_measured_fraction_full 0.998
_diffrn_reflns_Laue_measured_fraction_max 0.998
_diffrn_reflns_limit_h_max 21
_diffrn_reflns_limit_h_min -21
_diffrn_reflns_limit_k_max 22
_diffrn_reflns_limit_k_min -22
_diffrn_reflns_limit_l_max 23
_diffrn_reflns_limit_l_min -23
_diffrn_reflns_number 71914
_diffrn_reflns_point_group_measured_fraction_full 0.998
_diffrn_reflns_point_group_measured_fraction_max 0.998
_diffrn_reflns_theta_full 25.045
_diffrn_reflns_theta_max 25.045
_diffrn_reflns_theta_min 2.673
_exptl_absorpt_coefficient_mu 0.678
_exptl_absorpt_correction_T_max 0.7457
_exptl_absorpt_correction_T_min 0.6288
_exptl_absorpt_correction_type none
_exptl_absorpt_process_details
'SADABS-2016/2 (Bruker,2016/2) was used for absorption correction. wR2(int) was 0.1329 before and 0.0671 after correction. The Ratio of minimum to maximum transmission is 0.8432. The \l/2 correction factor is Not present.'
_exptl_crystal_colour 'clear light yellow'
_exptl_crystal_colour_lustre clear
_exptl_crystal_colour_modifier light
_exptl_crystal_colour_primary yellow
_exptl_crystal_density_diffrn 1.735
_exptl_crystal_description block
_exptl_crystal_F_000 3440
_exptl_crystal_size_max 0.2
_exptl_crystal_size_mid 0.18
_exptl_crystal_size_min 0.16
_refine_diff_density_max 0.584
_refine_diff_density_min -0.447
_refine_diff_density_rms 0.082
_refine_ls_extinction_method none
_refine_ls_goodness_of_fit_ref 1.095
_refine_ls_hydrogen_treatment constr
_refine_ls_matrix_type full
_refine_ls_number_parameters 452
_refine_ls_number_reflns 5797
_refine_ls_number_restraints 0
_refine_ls_restrained_S_all 1.095
_refine_ls_R_factor_all 0.0489
_refine_ls_R_factor_gt 0.0364
_refine_ls_shift/su_max 0.002
_refine_ls_shift/su_mean 0.000
_refine_ls_structure_factor_coef Fsqd
_refine_ls_weighting_details 'w=1/[\s^2^(Fo^2^)+(0.0161P)^2^+18.8001P] where P=(Fo^2^+2Fc^2^)/3'
_refine_ls_weighting_scheme calc
_refine_ls_wR_factor_gt 0.0718
_refine_ls_wR_factor_ref 0.0792
_reflns_Friedel_coverage 0.000
_reflns_number_gt 4836
_reflns_number_total 5797
_reflns_threshold_expression 'I > 2\s(I)'
_cod_data_source_file d2dt01947g2.cif
_cod_data_source_block 25novc_0m
_cod_database_code 7710914
_shelx_shelxl_version_number 2016/4
_shelx_space_group_comment
;
The symmetry employed for this shelxl refinement is uniquely defined
by the following loop, which should always be used as a source of
symmetry information in preference to the above space-group names.
They are only intended as comments.
;
_shelx_estimated_absorpt_t_max 0.899
_shelx_estimated_absorpt_t_min 0.876
_olex2_refinement_description
;
1. Fixed Uiso
 At 1.2 times of:
  All C(H) groups, All C(H,H) groups
 At 1.5 times of:
  All C(H,H,H) groups
2.a Secondary CH2 refined with riding coordinates:
 C9(H9A,H9B), C3(H3A,H3B), C2(H2A,H2B), C21(H21A,H21B), C1(H1A,H1B), C15(H15A,
 H15B)
2.b Aromatic/amide H refined with riding coordinates:
 C5(H5), C8(H8), C27(H27), C19(H19), C26(H26), C20(H20), C7(H7), C25(H25),
 C11(H11), C18(H18), C6(H6), C17(H17), C14(H14), C12(H12), C13(H13), C24(H24),
 C23(H23)
2.c Idealised Me refined as rotating group:
 C29(H29A,H29B,H29C)
;
_olex2_submission_special_instructions 'No special instructions were received'

loop_
_space_group_symop_operation_xyz
'x, y, z'
'-x+1/2, -y, z+1/2'
'-x, y+1/2, -z+1/2'
'x+1/2, -y+1/2, -z'
'-x, -y, -z'
'x-1/2, y, -z-1/2'
'x, -y-1/2, z-1/2'
'-x-1/2, y-1/2, z'

loop_
_atom_site_label
_atom_site_type_symbol
_atom_site_fract_x
_atom_site_fract_y
_atom_site_fract_z
_atom_site_U_iso_or_equiv
_atom_site_adp_type
_atom_site_occupancy
_atom_site_site_symmetry_order
_atom_site_calc_flag
_atom_site_refinement_flags_posn
_atom_site_refinement_flags_adp
_atom_site_refinement_flags_occupancy
_atom_site_disorder_assembly
_atom_site_disorder_group
Ru1 Ru 0.29767(2) 0.65035(2) 0.64619(2) 0.01500(8) Uani 1 1 d . . . . .
P1 P 0.52504(5) 0.45362(5) 0.84243(5) 0.0227(2) Uani 1 1 d . . . . .
P2 P 0.14714(6) 0.66218(6) 0.91641(5) 0.0304(2) Uani 1 1 d . . . . .
F11 F 0.55764(11) 0.52674(10) 0.81157(10) 0.0261(5) Uani 1 1 d . . . . .
F8 F 0.49285(12) 0.38019(11) 0.87263(11) 0.0348(5) Uani 1 1 d . . . . .
F7 F 0.44260(12) 0.47542(11) 0.81821(11) 0.0338(5) Uani 1 1 d . . . . .
F1 F 0.06543(12) 0.63488(12) 0.93654(11) 0.0343(5) Uani 1 1 d . . . . .
F12 F 0.53896(14) 0.41447(11) 0.77085(11) 0.0406(6) Uani 1 1 d . . . . .
F10 F 0.60751(12) 0.43153(12) 0.86605(13) 0.0437(6) Uani 1 1 d . . . . .
F9 F 0.51120(13) 0.49187(12) 0.91366(11) 0.0372(5) Uani 1 1 d . . . . .
F3 F 0.11184(13) 0.73673(12) 0.89214(12) 0.0417(6) Uani 1 1 d . . . . .
N1 N 0.34723(15) 0.72306(14) 0.58050(13) 0.0173(6) Uani 1 1 d . . . . .
N3 N 0.23154(14) 0.73784(15) 0.66960(13) 0.0185(6) Uani 1 1 d . . . . .
F2 F 0.15687(12) 0.69290(15) 0.99162(11) 0.0459(6) Uani 1 1 d . . . . .
N5 N 0.37540(15) 0.57100(14) 0.62538(13) 0.0177(6) Uani 1 1 d . . . . .
F6 F 0.18107(14) 0.58762(15) 0.93960(13) 0.0544(7) Uani 1 1 d . . . . .
F5 F 0.13627(15) 0.63087(12) 0.84119(11) 0.0469(6) Uani 1 1 d . . . . .
N2 N 0.38152(15) 0.68248(14) 0.71775(13) 0.0156(6) Uani 1 1 d . . . . .
N4 N 0.23734(15) 0.62712(15) 0.55961(14) 0.0206(6) Uani 1 1 d . . . . .
F4 F 0.22839(14) 0.69041(15) 0.89726(14) 0.0562(7) Uani 1 1 d . . . . .
N6 N 0.24954(15) 0.57896(15) 0.71070(14) 0.0197(6) Uani 1 1 d . . . . .
C4 C 0.24859(18) 0.79883(18) 0.63584(16) 0.0186(7) Uani 1 1 d . . . . .
C9 C 0.34521(19) 0.68936(18) 0.51142(16) 0.0209(7) Uani 1 1 d . . . . .
H9A H 0.386144 0.653932 0.507123 0.025 Uiso 1 1 calc R . . . .
H9B H 0.352219 0.726534 0.475992 0.025 Uiso 1 1 calc R . . . .
C3 C 0.30451(18) 0.79220(17) 0.57913(16) 0.0190(7) Uani 1 1 d . . . . .
H3A H 0.278036 0.796162 0.535012 0.023 Uiso 1 1 calc R . . . .
H3B H 0.340266 0.832586 0.582132 0.023 Uiso 1 1 calc R . . . .
C10 C 0.27043(19) 0.65254(18) 0.50161(17) 0.0210(7) Uani 1 1 d . . . . .
C5 C 0.2150(2) 0.86344(19) 0.65108(18) 0.0260(8) Uani 1 1 d . . . . .
H5 H 0.228200 0.905543 0.626647 0.031 Uiso 1 1 calc R . . . .
C2 C 0.42180(18) 0.74304(18) 0.68298(16) 0.0192(7) Uani 1 1 d . . . . .
H2A H 0.473208 0.746465 0.701342 0.023 Uiso 1 1 calc R . . . .
H2B H 0.395816 0.788660 0.693187 0.023 Uiso 1 1 calc R . . . .
C8 C 0.17909(18) 0.7413(2) 0.71910(17) 0.0232(8) Uani 1 1 d . . . . .
H8 H 0.166306 0.698570 0.742718 0.028 Uiso 1 1 calc R . . . .
C27 C 0.45757(19) 0.77046(18) 0.84840(17) 0.0216(7) Uani 1 1 d . . . . .
H27 H 0.454860 0.808784 0.816619 0.026 Uiso 1 1 calc R . . . .
C21 C 0.35200(18) 0.70644(18) 0.78602(16) 0.0182(7) Uani 1 1 d . . . . .
H21A H 0.312911 0.672139 0.800592 0.022 Uiso 1 1 calc R . . . .
H21B H 0.327644 0.753694 0.780060 0.022 Uiso 1 1 calc R . . . .
C19 C 0.4308(2) 0.47412(19) 0.56328(18) 0.0277(8) Uani 1 1 d . . . . .
H19 H 0.427579 0.440563 0.526994 0.033 Uiso 1 1 calc R . . . .
C16 C 0.43540(19) 0.57060(17) 0.66766(16) 0.0189(7) Uani 1 1 d . . . . .
C26 C 0.5103(2) 0.7723(2) 0.90046(17) 0.0260(8) Uani 1 1 d . . . . .
H26 H 0.543917 0.811590 0.903527 0.031 Uiso 1 1 calc R . . . .
C20 C 0.3743(2) 0.52228(18) 0.57449(17) 0.0231(8) Uani 1 1 d . . . . .
H20 H 0.332250 0.521374 0.544976 0.028 Uiso 1 1 calc R . . . .
C22 C 0.40889(19) 0.71283(18) 0.84281(16) 0.0194(7) Uani 1 1 d . . . . .
C7 C 0.14344(19) 0.8039(2) 0.73678(18) 0.0260(8) Uani 1 1 d . . . . .
H7 H 0.106919 0.804419 0.771895 0.031 Uiso 1 1 calc R . . . .
C25 C 0.51447(19) 0.7177(2) 0.94760(17) 0.0264(8) Uani 1 1 d . . . . .
H25 H 0.550819 0.719218 0.982840 0.032 Uiso 1 1 calc R . . . .
C29 C 0.2018(2) 0.47992(19) 0.79333(19) 0.0292(8) Uani 1 1 d . . . . .
H29A H 0.157148 0.456661 0.774740 0.044 Uiso 1 1 calc GR . . . .
H29B H 0.189804 0.501698 0.837417 0.044 Uiso 1 1 calc GR . . . .
H29C H 0.241403 0.444161 0.799391 0.044 Uiso 1 1 calc GR . . . .
C11 C 0.2389(2) 0.64260(19) 0.43839(17) 0.0251(8) Uani 1 1 d . . . . .
H11 H 0.261978 0.661969 0.398867 0.030 Uiso 1 1 calc R . . . .
C1 C 0.42550(18) 0.73289(18) 0.60642(16) 0.0198(7) Uani 1 1 d . . . . .
H1A H 0.448690 0.775367 0.584795 0.024 Uiso 1 1 calc R . . . .
H1B H 0.456121 0.690256 0.595279 0.024 Uiso 1 1 calc R . . . .
C18 C 0.4922(2) 0.47513(19) 0.60543(18) 0.0271(8) Uani 1 1 d . . . . .
H18 H 0.532389 0.442705 0.598256 0.033 Uiso 1 1 calc R . . . .
C15 C 0.43156(19) 0.61956(18) 0.72816(16) 0.0209(7) Uani 1 1 d . . . . .
H15A H 0.413615 0.591928 0.767990 0.025 Uiso 1 1 calc R . . . .
H15B H 0.482520 0.636996 0.738714 0.025 Uiso 1 1 calc R . . . .
C6 C 0.1619(2) 0.8664(2) 0.70228(19) 0.0293(9) Uani 1 1 d . . . . .
H6 H 0.138454 0.910543 0.713622 0.035 Uiso 1 1 calc R . . . .
C17 C 0.4947(2) 0.52400(18) 0.65842(17) 0.0235(8) Uani 1 1 d . . . . .
H17 H 0.536570 0.525521 0.688104 0.028 Uiso 1 1 calc R . . . .
C14 C 0.17324(19) 0.59095(19) 0.55328(18) 0.0240(8) Uani 1 1 d . . . . .
H14 H 0.149445 0.573936 0.593403 0.029 Uiso 1 1 calc R . . . .
C28 C 0.22725(19) 0.53523(18) 0.74647(18) 0.0226(8) Uani 1 1 d . . . . .
C12 C 0.1730(2) 0.6039(2) 0.43325(19) 0.0302(9) Uani 1 1 d . . . . .
H12 H 0.150777 0.595850 0.389979 0.036 Uiso 1 1 calc R . . . .
C13 C 0.1400(2) 0.5772(2) 0.49135(18) 0.0264(8) Uani 1 1 d . . . . .
H13 H 0.095321 0.549825 0.488759 0.032 Uiso 1 1 calc R . . . .
C24 C 0.4654(2) 0.66067(19) 0.94327(17) 0.0252(8) Uani 1 1 d . . . . .
H24 H 0.467324 0.623259 0.976063 0.030 Uiso 1 1 calc R . . . .
C23 C 0.4133(2) 0.65804(19) 0.89123(17) 0.0237(8) Uani 1 1 d . . . . .
H23 H 0.380125 0.618412 0.888337 0.028 Uiso 1 1 calc R . . . .

loop_
_atom_site_aniso_label
_atom_site_aniso_U_11
_atom_site_aniso_U_22
_atom_site_aniso_U_33
_atom_site_aniso_U_23
_atom_site_aniso_U_13
_atom_site_aniso_U_12
Ru1 0.01475(13) 0.01834(14) 0.01191(13) 0.00123(11) -0.00050(10) -0.00289(11)
P1 0.0248(5) 0.0177(4) 0.0255(5) 0.0023(4) 0.0013(4) 0.0022(4)
P2 0.0271(5) 0.0417(6) 0.0223(5) -0.0006(4) 0.0049(4) -0.0019(4)
F11 0.0311(12) 0.0202(10) 0.0271(11) 0.0013(9) 0.0003(9) -0.0040(9)
F8 0.0400(13) 0.0209(11) 0.0436(13) 0.0104(10) 0.0067(10) 0.0019(10)
F7 0.0281(12) 0.0290(12) 0.0444(13) 0.0110(10) -0.0063(10) -0.0015(9)
F1 0.0296(12) 0.0402(13) 0.0331(12) 0.0109(10) -0.0025(10) -0.0017(10)
F12 0.0622(16) 0.0263(12) 0.0335(13) -0.0070(10) 0.0128(11) -0.0049(11)
F10 0.0296(13) 0.0424(14) 0.0591(16) 0.0174(12) -0.0047(11) 0.0063(10)
F9 0.0507(15) 0.0355(13) 0.0252(12) -0.0013(10) 0.0054(10) -0.0020(11)
F3 0.0527(15) 0.0334(13) 0.0389(14) 0.0037(11) 0.0038(11) -0.0052(11)
N1 0.0173(15) 0.0205(15) 0.0141(14) 0.0011(11) -0.0007(11) -0.0015(11)
N3 0.0139(14) 0.0249(16) 0.0167(14) 0.0007(12) -0.0029(11) -0.0007(12)
F2 0.0290(13) 0.0803(19) 0.0285(12) -0.0102(12) -0.0033(10) -0.0008(12)
N5 0.0216(15) 0.0180(14) 0.0136(13) 0.0003(11) 0.0022(11) -0.0047(12)
F6 0.0482(16) 0.0637(17) 0.0513(16) 0.0066(14) 0.0126(13) 0.0254(13)
F5 0.0792(19) 0.0370(13) 0.0244(12) -0.0035(10) 0.0104(12) -0.0105(13)
N2 0.0173(14) 0.0161(14) 0.0134(13) 0.0001(11) 0.0013(11) -0.0002(11)
N4 0.0187(15) 0.0219(15) 0.0212(15) -0.0002(12) -0.0021(12) -0.0013(12)
F4 0.0370(15) 0.0694(18) 0.0623(17) -0.0071(15) 0.0244(13) -0.0088(13)
N6 0.0191(15) 0.0220(15) 0.0180(14) -0.0006(13) 0.0013(12) -0.0020(12)
C4 0.0168(16) 0.0220(17) 0.0169(16) 0.0030(14) -0.0054(14) 0.0000(14)
C9 0.0267(19) 0.0242(19) 0.0117(16) -0.0006(14) 0.0003(14) -0.0034(15)
C3 0.0208(18) 0.0190(17) 0.0173(16) 0.0061(14) -0.0023(14) -0.0019(14)
C10 0.0241(18) 0.0205(17) 0.0184(17) -0.0008(15) 0.0003(14) -0.0029(14)
C5 0.029(2) 0.0229(19) 0.0264(19) 0.0003(16) -0.0046(16) 0.0021(15)
C2 0.0166(17) 0.0213(18) 0.0197(17) 0.0010(14) -0.0024(13) -0.0042(14)
C8 0.0165(17) 0.033(2) 0.0198(17) 0.0023(16) -0.0020(14) -0.0003(15)
C27 0.0270(19) 0.0208(18) 0.0171(17) 0.0002(15) 0.0015(14) 0.0014(14)
C21 0.0179(17) 0.0208(17) 0.0160(16) -0.0009(14) 0.0015(14) 0.0021(14)
C19 0.041(2) 0.0202(18) 0.0220(19) -0.0051(15) 0.0026(17) -0.0038(16)
C16 0.0214(18) 0.0185(17) 0.0167(17) 0.0029(14) 0.0003(14) -0.0005(14)
C26 0.025(2) 0.031(2) 0.0213(18) -0.0066(16) 0.0015(15) -0.0054(15)
C20 0.0279(19) 0.0219(18) 0.0196(17) -0.0029(15) -0.0021(15) -0.0057(15)
C22 0.0231(18) 0.0211(18) 0.0140(16) -0.0028(14) 0.0032(14) 0.0048(14)
C7 0.0169(18) 0.039(2) 0.0224(19) -0.0023(17) 0.0007(14) 0.0014(16)
C25 0.0220(19) 0.040(2) 0.0170(18) -0.0035(16) -0.0047(15) 0.0069(16)
C29 0.032(2) 0.027(2) 0.028(2) 0.0097(16) 0.0046(17) 0.0003(17)
C11 0.0270(19) 0.029(2) 0.0188(17) -0.0023(16) -0.0033(15) -0.0037(16)
C1 0.0169(17) 0.0224(18) 0.0202(17) 0.0032(15) -0.0013(14) -0.0052(14)
C18 0.032(2) 0.0217(19) 0.027(2) -0.0007(16) 0.0056(16) 0.0049(16)
C15 0.0231(18) 0.0234(18) 0.0162(17) -0.0011(14) -0.0030(14) 0.0025(15)
C6 0.024(2) 0.031(2) 0.032(2) -0.0062(17) -0.0029(16) 0.0058(16)
C17 0.0241(19) 0.0252(19) 0.0213(18) 0.0003(15) -0.0017(15) 0.0006(15)
C14 0.0198(18) 0.0266(19) 0.0254(19) 0.0004(15) 0.0019(15) -0.0031(15)
C28 0.0207(18) 0.0223(18) 0.0247(18) -0.0020(16) 0.0004(15) 0.0018(15)
C12 0.031(2) 0.037(2) 0.0231(19) -0.0061(17) -0.0079(16) 0.0007(17)
C13 0.0221(19) 0.030(2) 0.0267(19) -0.0083(16) -0.0041(15) -0.0046(16)
C24 0.032(2) 0.0244(19) 0.0192(17) 0.0007(15) -0.0016(15) 0.0080(16)
C23 0.028(2) 0.0228(19) 0.0200(18) -0.0017(15) 0.0017(15) -0.0012(15)

loop_
_atom_type_symbol
_atom_type_description
_atom_type_scat_dispersion_real
_atom_type_scat_dispersion_imag
_atom_type_scat_source
C C 0.0033 0.0016 'International Tables Vol C Tables 4.2.6.8 and 6.1.1.4'
H H 0.0000 0.0000 'International Tables Vol C Tables 4.2.6.8 and 6.1.1.4'
F F 0.0171 0.0103 'International Tables Vol C Tables 4.2.6.8 and 6.1.1.4'
N N 0.0061 0.0033 'International Tables Vol C Tables 4.2.6.8 and 6.1.1.4'
P P 0.1023 0.0942 'International Tables Vol C Tables 4.2.6.8 and 6.1.1.4'
Ru Ru -1.2594 0.8363 'International Tables Vol C Tables 4.2.6.8 and 6.1.1.4'

loop_
_geom_angle_atom_site_label_1
_geom_angle_atom_site_label_2
_geom_angle_atom_site_label_3
_geom_angle
_geom_angle_site_symmetry_1
_geom_angle_site_symmetry_3
_geom_angle_publ_flag
N1 Ru1 N5 93.29(10) . . ?
N1 Ru1 N2 85.72(10) . . ?
N3 Ru1 N1 82.34(11) . . ?
N3 Ru1 N5 172.74(10) . . ?
N3 Ru1 N2 91.97(10) . . ?
N5 Ru1 N2 81.89(10) . . ?
N4 Ru1 N1 81.26(11) . . ?
N4 Ru1 N3 92.84(11) . . ?
N4 Ru1 N5 92.22(11) . . ?
N4 Ru1 N2 165.39(10) . . ?
N6 Ru1 N1 179.76(12) . . ?
N6 Ru1 N3 97.83(11) . . ?
N6 Ru1 N5 86.52(11) . . ?
N6 Ru1 N2 94.10(10) . . ?
N6 Ru1 N4 98.90(11) . . ?
F11 P1 F7 90.40(11) . . ?
F11 P1 F12 89.98(11) . . ?
F8 P1 F11 179.44(13) . . ?
F8 P1 F7 89.75(12) . . ?
F8 P1 F12 89.48(12) . . ?
F8 P1 F10 90.25(12) . . ?
F7 P1 F12 89.91(13) . . ?
F10 P1 F11 89.60(12) . . ?
F10 P1 F7 179.54(15) . . ?
F10 P1 F12 89.63(14) . . ?
F9 P1 F11 90.42(12) . . ?
F9 P1 F8 90.12(12) . . ?
F9 P1 F7 90.22(13) . . ?
F9 P1 F12 179.58(13) . . ?
F9 P1 F10 90.24(14) . . ?
F1 P2 F3 89.39(12) . . ?
F1 P2 F5 90.04(13) . . ?
F3 P2 F5 89.68(13) . . ?
F2 P2 F1 89.15(12) . . ?
F2 P2 F3 90.38(14) . . ?
F2 P2 F5 179.19(15) . . ?
F6 P2 F1 89.99(13) . . ?
F6 P2 F3 178.98(16) . . ?
F6 P2 F2 90.42(15) . . ?
F6 P2 F5 89.51(14) . . ?
F6 P2 F4 90.47(15) . . ?
F4 P2 F1 179.05(15) . . ?
F4 P2 F3 90.16(14) . . ?
F4 P2 F2 90.01(14) . . ?
F4 P2 F5 90.79(14) . . ?
C9 N1 Ru1 106.22(19) . . ?
C9 N1 C3 109.4(2) . . ?
C9 N1 C1 112.4(3) . . ?
C3 N1 Ru1 110.85(19) . . ?
C3 N1 C1 112.1(3) . . ?
C1 N1 Ru1 105.56(19) . . ?
C4 N3 Ru1 115.2(2) . . ?
C4 N3 C8 118.0(3) . . ?
C8 N3 Ru1 126.5(2) . . ?
C16 N5 Ru1 114.5(2) . . ?
C20 N5 Ru1 128.1(2) . . ?
C20 N5 C16 117.4(3) . . ?
C2 N2 Ru1 104.37(18) . . ?
C2 N2 C21 110.4(2) . . ?
C21 N2 Ru1 114.88(19) . . ?
C15 N2 Ru1 106.89(19) . . ?
C15 N2 C2 111.5(3) . . ?
C15 N2 C21 108.8(2) . . ?
C10 N4 Ru1 112.8(2) . . ?
C14 N4 Ru1 129.2(2) . . ?
C14 N4 C10 118.0(3) . . ?
C28 N6 Ru1 174.6(3) . . ?
N3 C4 C3 116.4(3) . . ?
N3 C4 C5 122.0(3) . . ?
C5 C4 C3 121.5(3) . . ?
N1 C9 H9A 109.9 . . ?
N1 C9 H9B 109.9 . . ?
N1 C9 C10 109.1(3) . . ?
H9A C9 H9B 108.3 . . ?
C10 C9 H9A 109.9 . . ?
C10 C9 H9B 109.9 . . ?
N1 C3 C4 113.4(3) . . ?
N1 C3 H3A 108.9 . . ?
N1 C3 H3B 108.9 . . ?
C4 C3 H3A 108.9 . . ?
C4 C3 H3B 108.9 . . ?
H3A C3 H3B 107.7 . . ?
N4 C10 C9 115.7(3) . . ?
N4 C10 C11 121.8(3) . . ?
C11 C10 C9 122.5(3) . . ?
C4 C5 H5 120.3 . . ?
C4 C5 C6 119.5(3) . . ?
C6 C5 H5 120.3 . . ?
N2 C2 H2A 109.2 . . ?
N2 C2 H2B 109.2 . . ?
N2 C2 C1 112.2(3) . . ?
H2A C2 H2B 107.9 . . ?
C1 C2 H2A 109.2 . . ?
C1 C2 H2B 109.2 . . ?
N3 C8 H8 118.5 . . ?
N3 C8 C7 122.9(3) . . ?
C7 C8 H8 118.5 . . ?
C26 C27 H27 119.9 . . ?
C22 C27 H27 119.9 . . ?
C22 C27 C26 120.2(3) . . ?
N2 C21 H21A 108.2 . . ?
N2 C21 H21B 108.2 . . ?
N2 C21 C22 116.2(3) . . ?
H21A C21 H21B 107.4 . . ?
C22 C21 H21A 108.2 . . ?
C22 C21 H21B 108.2 . . ?
C20 C19 H19 120.5 . . ?
C20 C19 C18 118.9(3) . . ?
C18 C19 H19 120.5 . . ?
N5 C16 C15 116.4(3) . . ?
N5 C16 C17 122.0(3) . . ?
C17 C16 C15 121.4(3) . . ?
C27 C26 H26 119.6 . . ?
C25 C26 C27 120.8(3) . . ?
C25 C26 H26 119.6 . . ?
N5 C20 C19 123.3(3) . . ?
N5 C20 H20 118.3 . . ?
C19 C20 H20 118.3 . . ?
C27 C22 C21 122.7(3) . . ?
C27 C22 C23 118.5(3) . . ?
C23 C22 C21 118.8(3) . . ?
C8 C7 H7 120.7 . . ?
C8 C7 C6 118.7(3) . . ?
C6 C7 H7 120.7 . . ?
C26 C25 H25 120.2 . . ?
C26 C25 C24 119.5(3) . . ?
C24 C25 H25 120.2 . . ?
H29A C29 H29B 109.5 . . ?
H29A C29 H29C 109.5 . . ?
H29B C29 H29C 109.5 . . ?
C28 C29 H29A 109.5 . . ?
C28 C29 H29B 109.5 . . ?
C28 C29 H29C 109.5 . . ?
C10 C11 H11 120.5 . . ?
C10 C11 C12 119.0(3) . . ?
C12 C11 H11 120.5 . . ?
N1 C1 C2 108.1(3) . . ?
N1 C1 H1A 110.1 . . ?
N1 C1 H1B 110.1 . . ?
C2 C1 H1A 110.1 . . ?
C2 C1 H1B 110.1 . . ?
H1A C1 H1B 108.4 . . ?
C19 C18 H18 120.4 . . ?
C19 C18 C17 119.1(3) . . ?
C17 C18 H18 120.4 . . ?
N2 C15 C16 113.5(3) . . ?
N2 C15 H15A 108.9 . . ?
N2 C15 H15B 108.9 . . ?
C16 C15 H15A 108.9 . . ?
C16 C15 H15B 108.9 . . ?
H15A C15 H15B 107.7 . . ?
C5 C6 C7 118.9(3) . . ?
C5 C6 H6 120.5 . . ?
C7 C6 H6 120.5 . . ?
C16 C17 C18 119.2(3) . . ?
C16 C17 H17 120.4 . . ?
C18 C17 H17 120.4 . . ?
N4 C14 H14 118.4 . . ?
N4 C14 C13 123.1(3) . . ?
C13 C14 H14 118.4 . . ?
N6 C28 C29 177.7(4) . . ?
C11 C12 H12 120.2 . . ?
C13 C12 C11 119.5(3) . . ?
C13 C12 H12 120.2 . . ?
C14 C13 C12 118.6(3) . . ?
C14 C13 H13 120.7 . . ?
C12 C13 H13 120.7 . . ?
C25 C24 H24 120.0 . . ?
C25 C24 C23 120.0(3) . . ?
C23 C24 H24 120.0 . . ?
C22 C23 H23 119.5 . . ?
C24 C23 C22 121.0(3) . . ?
C24 C23 H23 119.5 . . ?

loop_
_geom_bond_atom_site_label_1
_geom_bond_atom_site_label_2
_geom_bond_distance
_geom_bond_site_symmetry_2
_geom_bond_publ_flag
Ru1 N1 2.071(3) . ?
Ru1 N3 2.067(3) . ?
Ru1 N5 2.071(3) . ?
Ru1 N2 2.141(3) . ?
Ru1 N4 2.060(3) . ?
Ru1 N6 2.029(3) . ?
P1 F11 1.602(2) . ?
P1 F8 1.600(2) . ?
P1 F7 1.602(2) . ?
P1 F12 1.603(2) . ?
P1 F10 1.601(2) . ?
P1 F9 1.589(2) . ?
P2 F1 1.598(2) . ?
P2 F3 1.600(2) . ?
P2 F2 1.593(2) . ?
P2 F6 1.584(3) . ?
P2 F5 1.600(2) . ?
P2 F4 1.591(3) . ?
N1 C9 1.495(4) . ?
N1 C3 1.499(4) . ?
N1 C1 1.501(4) . ?
N3 C4 1.351(4) . ?
N3 C8 1.353(4) . ?
N5 C16 1.357(4) . ?
N5 C20 1.351(4) . ?
N2 C2 1.504(4) . ?
N2 C21 1.508(4) . ?
N2 C15 1.490(4) . ?
N4 C10 1.368(4) . ?
N4 C14 1.336(4) . ?
N6 C28 1.148(4) . ?
C4 C3 1.502(4) . ?
C4 C5 1.379(5) . ?
C9 H9A 0.9900 . ?
C9 H9B 0.9900 . ?
C9 C10 1.516(5) . ?
C3 H3A 0.9900 . ?
C3 H3B 0.9900 . ?
C10 C11 1.376(5) . ?
C5 H5 0.9500 . ?
C5 C6 1.384(5) . ?
C2 H2A 0.9900 . ?
C2 H2B 0.9900 . ?
C2 C1 1.516(4) . ?
C8 H8 0.9500 . ?
C8 C7 1.375(5) . ?
C27 H27 0.9500 . ?
C27 C26 1.392(5) . ?
C27 C22 1.388(5) . ?
C21 H21A 0.9900 . ?
C21 H21B 0.9900 . ?
C21 C22 1.515(4) . ?
C19 H19 0.9500 . ?
C19 C20 1.370(5) . ?
C19 C18 1.376(5) . ?
C16 C15 1.500(4) . ?
C16 C17 1.383(5) . ?
C26 H26 0.9500 . ?
C26 C25 1.378(5) . ?
C20 H20 0.9500 . ?
C22 C23 1.398(5) . ?
C7 H7 0.9500 . ?
C7 C6 1.388(5) . ?
C25 H25 0.9500 . ?
C25 C24 1.382(5) . ?
C29 H29A 0.9800 . ?
C29 H29B 0.9800 . ?
C29 H29C 0.9800 . ?
C29 C28 1.455(5) . ?
C11 H11 0.9500 . ?
C11 C12 1.386(5) . ?
C1 H1A 0.9900 . ?
C1 H1B 0.9900 . ?
C18 H18 0.9500 . ?
C18 C17 1.384(5) . ?
C15 H15A 0.9900 . ?
C15 H15B 0.9900 . ?
C6 H6 0.9500 . ?
C17 H17 0.9500 . ?
C14 H14 0.9500 . ?
C14 C13 1.378(5) . ?
C12 H12 0.9500 . ?
C12 C13 1.378(5) . ?
C13 H13 0.9500 . ?
C24 H24 0.9500 . ?
C24 C23 1.383(5) . ?
C23 H23 0.9500 . ?

loop_
_geom_torsion_atom_site_label_1
_geom_torsion_atom_site_label_2
_geom_torsion_atom_site_label_3
_geom_torsion_atom_site_label_4
_geom_torsion
_geom_torsion_site_symmetry_1
_geom_torsion_site_symmetry_2
_geom_torsion_site_symmetry_3
_geom_torsion_site_symmetry_4
_geom_torsion_publ_flag
Ru1 N1 C9 C10 40.8(3) . . . . ?
Ru1 N1 C3 C4 13.4(3) . . . . ?
Ru1 N1 C1 C2 -45.9(3) . . . . ?
Ru1 N3 C4 C3 8.9(3) . . . . ?
Ru1 N3 C4 C5 -172.9(3) . . . . ?
Ru1 N3 C8 C7 172.2(2) . . . . ?
Ru1 N5 C16 C15 8.4(4) . . . . ?
Ru1 N5 C16 C17 -176.0(3) . . . . ?
Ru1 N5 C20 C19 176.6(3) . . . . ?
Ru1 N2 C2 C1 -33.5(3) . . . . ?
Ru1 N2 C21 C22 166.2(2) . . . . ?
Ru1 N2 C15 C16 28.2(3) . . . . ?
Ru1 N4 C10 C9 2.5(4) . . . . ?
Ru1 N4 C10 C11 -180.0(3) . . . . ?
Ru1 N4 C14 C13 -177.7(3) . . . . ?
N1 C9 C10 N4 -29.6(4) . . . . ?
N1 C9 C10 C11 152.8(3) . . . . ?
N3 C4 C3 N1 -14.9(4) . . . . ?
N3 C4 C5 C6 -0.3(5) . . . . ?
N3 C8 C7 C6 0.1(5) . . . . ?
N5 C16 C15 N2 -25.6(4) . . . . ?
N5 C16 C17 C18 -1.5(5) . . . . ?
N2 C2 C1 N1 55.2(3) . . . . ?
N2 C21 C22 C27 77.8(4) . . . . ?
N2 C21 C22 C23 -101.4(4) . . . . ?
N4 C10 C11 C12 -2.0(5) . . . . ?
N4 C14 C13 C12 -2.2(6) . . . . ?
C4 N3 C8 C7 -0.8(5) . . . . ?
C4 C5 C6 C7 -0.4(5) . . . . ?
C9 N1 C3 C4 130.2(3) . . . . ?
C9 N1 C1 C2 -161.2(3) . . . . ?
C9 C10 C11 C12 175.4(3) . . . . ?
C3 N1 C9 C10 -78.9(3) . . . . ?
C3 N1 C1 C2 74.9(3) . . . . ?
C3 C4 C5 C6 177.8(3) . . . . ?
C10 N4 C14 C13 1.2(5) . . . . ?
C10 C11 C12 C13 0.9(5) . . . . ?
C5 C4 C3 N1 166.9(3) . . . . ?
C2 N2 C21 C22 -76.2(3) . . . . ?
C2 N2 C15 C16 -85.3(3) . . . . ?
C8 N3 C4 C3 -177.3(3) . . . . ?
C8 N3 C4 C5 0.8(5) . . . . ?
C8 C7 C6 C5 0.5(5) . . . . ?
C27 C26 C25 C24 -0.3(5) . . . . ?
C27 C22 C23 C24 -0.5(5) . . . . ?
C21 N2 C2 C1 -157.4(3) . . . . ?
C21 N2 C15 C16 152.7(3) . . . . ?
C21 C22 C23 C24 178.7(3) . . . . ?
C19 C18 C17 C16 0.0(5) . . . . ?
C16 N5 C20 C19 -1.1(5) . . . . ?
C26 C27 C22 C21 -177.9(3) . . . . ?
C26 C27 C22 C23 1.3(5) . . . . ?
C26 C25 C24 C23 1.1(5) . . . . ?
C20 N5 C16 C15 -173.5(3) . . . . ?
C20 N5 C16 C17 2.0(5) . . . . ?
C20 C19 C18 C17 0.9(5) . . . . ?
C22 C27 C26 C25 -0.9(5) . . . . ?
C25 C24 C23 C22 -0.7(5) . . . . ?
C11 C12 C13 C14 1.1(6) . . . . ?
C1 N1 C9 C10 155.8(3) . . . . ?
C1 N1 C3 C4 -104.3(3) . . . . ?
C18 C19 C20 N5 -0.4(5) . . . . ?
C15 N2 C2 C1 81.6(3) . . . . ?
C15 N2 C21 C22 46.4(4) . . . . ?
C15 C16 C17 C18 173.8(3) . . . . ?
C17 C16 C15 N2 158.8(3) . . . . ?
C14 N4 C10 C9 -176.6(3) . . . . ?
C14 N4 C10 C11 0.9(5) . . . . ?
